data_7215211
loop_
_publ_author_name
'Anantharaman, Ganapathi'
'Singh, Namita'

_publ_section_title
;
 Coordination Polymers Built with Transition Metal Sulphates and Angular
 2,5-bis(imidazol-1-yl)thiophene (thim2): Synthesis, Structure and
 Photoluminescent Properties
;
_journal_name_full CrystEngComm
_journal_paper_doi 10.1039/c4ce00691g
_journal_year 2014
_chemical_formula_moiety 'C20 H22 Mn N8 O7 S3'
_chemical_formula_sum 'C20 H22 Mn N8 O7 S3'
_chemical_formula_weight 637.58
_chemical_name_common 'Coordination Polymer'
_chemical_name_systematic
; 
 ? 
;
_space_group_IT_number 60
_symmetry_cell_setting orthorhombic
_symmetry_space_group_name_Hall '-P 2n 2ab'
_symmetry_space_group_name_H-M 'P b c n'
_atom_sites_solution_hydrogens geom
_atom_sites_solution_primary direct
_atom_sites_solution_secondary difmap
_audit_creation_method SHELXL-97
_cell_angle_alpha 90.00
_cell_angle_beta 90.00
_cell_angle_gamma 90.00
_cell_formula_units_Z 8
_cell_length_a 24.729(5)
_cell_length_b 9.3762(19)
_cell_length_c 22.271(5)
_cell_measurement_reflns_used 3152
_cell_measurement_temperature 100(2)
_cell_measurement_theta_max 24.69
_cell_measurement_theta_min 2.32
_cell_volume 5163.8(19)
_computing_cell_refinement 'Bruker SMART'
_computing_data_collection 'Bruker SMART'
_computing_data_reduction 'Bruker SAINT'
_computing_structure_refinement 'SHELXL-97 (Sheldrick, 1997)'
_computing_structure_solution 'SHELXS-97 (Sheldrick, 1990)'
_diffrn_ambient_temperature 100(2)
_diffrn_measured_fraction_theta_full 1.000
_diffrn_measured_fraction_theta_max 1.000
_diffrn_measurement_device_type 'CCD area detector'
_diffrn_measurement_method 'phi and omega scans'
_diffrn_radiation_monochromator graphite
_diffrn_radiation_source 'fine-focus sealed tube'
_diffrn_radiation_type MoK\a
_diffrn_radiation_wavelength 0.71073
_diffrn_reflns_av_R_equivalents 0.0825
_diffrn_reflns_av_sigmaI/netI 0.0590
_diffrn_reflns_limit_h_max 30
_diffrn_reflns_limit_h_min -22
_diffrn_reflns_limit_k_max 11
_diffrn_reflns_limit_k_min -11
_diffrn_reflns_limit_l_max 25
_diffrn_reflns_limit_l_min -27
_diffrn_reflns_number 27354
_diffrn_reflns_theta_full 26.00
_diffrn_reflns_theta_max 26.00
_diffrn_reflns_theta_min 1.65
_exptl_absorpt_coefficient_mu 0.812
_exptl_absorpt_correction_T_max 0.9379
_exptl_absorpt_correction_T_min 0.9017
_exptl_absorpt_correction_type empirical
_exptl_absorpt_process_details sadabs
_exptl_crystal_colour yellow
_exptl_crystal_density_diffrn 1.640
_exptl_crystal_density_method 'not measured'
_exptl_crystal_description block
_exptl_crystal_F_000 2616
_exptl_crystal_size_max 0.13
_exptl_crystal_size_mid 0.12
_exptl_crystal_size_min 0.08
_refine_diff_density_max 0.548
_refine_diff_density_min -0.474
_refine_diff_density_rms 0.106
_refine_ls_extinction_method none
_refine_ls_goodness_of_fit_ref 1.042
_refine_ls_hydrogen_treatment mixed
_refine_ls_matrix_type full
_refine_ls_number_parameters 370
_refine_ls_number_reflns 5084
_refine_ls_number_restraints 4
_refine_ls_restrained_S_all 1.042
_refine_ls_R_factor_all 0.0770
_refine_ls_R_factor_gt 0.0481
_refine_ls_shift/su_max 0.001
_refine_ls_shift/su_mean 0.000
_refine_ls_structure_factor_coef Fsqd
_refine_ls_weighting_details 'calc w=1/[\s^2^(Fo^2^)+(0.0644P)^2^+1.7648P] where P=(Fo^2^+2Fc^2^)/3'
_refine_ls_weighting_scheme calc
_refine_ls_wR_factor_gt 0.1106
_refine_ls_wR_factor_ref 0.1308
_reflns_number_gt 3635
_reflns_number_total 5084
_reflns_threshold_expression >2sigma(I)
_cod_data_source_file c4ce00691g2.cif
_cod_data_source_block 20febb
_cod_depositor_comments
;
The following automatic conversions were performed:

'_symmetry_cell_setting' value 'Orthorhombic' changed to
'orthorhombic' according to
/usr/data/users/saulius/crontab/automatic-downloads/rss-feeds/RSC/lib/dictionaries/cif_core.dic
dictionary named 'cif_core.dic' version 2.4.2 from 2011-04-26.

Automatic conversion script
Id: cif_fix_values 2281 2013-09-26 08:29:07Z andrius 
;
_cod_original_cell_volume 5163.9(18)
_cod_original_sg_symbol_H-M Pbcn
_cod_database_code 7215211

loop_
_symmetry_equiv_pos_as_xyz
'x, y, z'
'-x+1/2, -y+1/2, z+1/2'
'-x, y, -z+1/2'
'x+1/2, -y+1/2, -z'
'-x, -y, -z'
'x-1/2, y-1/2, -z-1/2'
'x, -y, z-1/2'
'-x-1/2, y-1/2, z'

loop_
_atom_site_label
_atom_site_type_symbol
_atom_site_fract_x
_atom_site_fract_y
_atom_site_fract_z
_atom_site_U_iso_or_equiv
_atom_site_adp_type
_atom_site_occupancy
_atom_site_symmetry_multiplicity
_atom_site_calc_flag
_atom_site_refinement_flags
Mn1 Mn 0.43211(2) 0.97997(6) 1.02088(2) 0.01917(16) Uani 1 1 d .
S1 S 0.42729(4) 0.75314(9) 0.77006(4) 0.0199(2) Uani 1 1 d .
S2 S 0.53124(4) 0.83574(9) 1.10525(4) 0.0205(2) Uani 1 1 d .
S3 S 0.28349(4) 0.62981(11) 0.75167(4) 0.0271(2) Uani 1 1 d .
O1 O 0.51657(9) 0.9205(2) 1.04979(10) 0.0201(5) Uani 1 1 d .
O2 O 0.49028(10) 0.7254(3) 1.11410(11) 0.0280(6) Uani 1 1 d .
O3 O 0.53163(11) 0.9342(3) 1.15683(11) 0.0282(6) Uani 1 1 d .
O4 O 0.58492(10) 0.7740(3) 1.09633(11) 0.0273(6) Uani 1 1 d .
O5W O 0.39320(10) 0.8754(3) 1.09592(11) 0.0256(6) Uani 1 1 d D
H5W H 0.4148 0.8218 1.1124 0.038 Uiso 1 1 calc R
O6W O 0.35677(10) 1.0631(3) 0.98325(12) 0.0247(6) Uani 1 1 d D
H6W H 0.3408 0.9990 0.9655 0.037 Uiso 1 1 calc R
O7W O 0.43337(12) 0.8872(4) 0.22515(14) 0.0396(8) Uani 1 1 d D
N1 N 0.42308(11) 0.7848(3) 0.96567(13) 0.0204(7) Uani 1 1 d .
N2 N 0.42211(11) 0.6521(3) 0.88380(12) 0.0188(6) Uani 1 1 d .
N3 N 0.43643(11) 1.3229(3) 1.15287(13) 0.0186(6) Uani 1 1 d .
N4 N 0.43643(11) 1.1788(3) 1.07478(12) 0.0203(7) Uani 1 1 d .
N5 N 0.28583(13) 0.8894(4) 0.92120(15) 0.0331(8) Uani 1 1 d .
N6 N 0.24357(11) 0.7711(3) 0.84965(13) 0.0223(7) Uani 1 1 d .
N7 N 0.25619(12) 0.4418(3) 0.66349(13) 0.0235(7) Uani 1 1 d .
N8 N 0.30562(13) 0.2975(3) 0.60703(14) 0.0301(8) Uani 1 1 d .
C1 C 0.43054(14) 0.7843(4) 0.90709(16) 0.0206(8) Uani 1 1 d .
H1 H 0.4403 0.8639 0.8846 0.025 Uiso 1 1 calc R
C2 C 0.40921(15) 0.6466(4) 0.98027(16) 0.0227(8) Uani 1 1 d .
H2 H 0.4011 0.6154 1.0189 0.027 Uiso 1 1 calc R
C3 C 0.40901(14) 0.5623(4) 0.93073(15) 0.0220(8) Uani 1 1 d .
H3 H 0.4017 0.4651 0.9288 0.026 Uiso 1 1 calc R
C4 C 0.42595(13) 0.6159(4) 0.82209(14) 0.0179(7) Uani 1 1 d .
C5 C 0.42894(14) 0.4855(4) 0.79664(16) 0.0216(8) Uani 1 1 d .
H5 H 0.4289 0.4007 0.8183 0.026 Uiso 1 1 calc R
C6 C 0.43218(13) 0.4925(4) 0.73280(15) 0.0194(8) Uani 1 1 d .
H6 H 0.4343 0.4130 0.7080 0.023 Uiso 1 1 calc R
C7 C 0.43187(13) 0.6281(4) 0.71271(15) 0.0191(8) Uani 1 1 d .
C8 C 0.42965(13) 1.1874(4) 1.13335(15) 0.0201(8) Uani 1 1 d .
H8 H 0.4213 1.1104 1.1580 0.024 Uiso 1 1 calc R
C9 C 0.44878(14) 1.4054(4) 1.10361(15) 0.0218(8) Uani 1 1 d .
H9 H 0.4560 1.5027 1.1031 0.026 Uiso 1 1 calc R
C10 C 0.44824(14) 1.3155(4) 1.05614(16) 0.0221(8) Uani 1 1 d .
H10 H 0.4549 1.3421 1.0166 0.027 Uiso 1 1 calc R
C11 C 0.29068(16) 0.7987(5) 0.8769(2) 0.0405(11) Uani 1 1 d .
H11 H 0.3234 0.7578 0.8656 0.049 Uiso 1 1 calc R
C12 C 0.23212(16) 0.9215(5) 0.92278(18) 0.0346(10) Uani 1 1 d .
H12 H 0.2160 0.9835 0.9500 0.041 Uiso 1 1 calc R
C13 C 0.20576(16) 0.8504(5) 0.87908(18) 0.0395(11) Uani 1 1 d .
H13 H 0.1690 0.8546 0.8707 0.047 Uiso 1 1 calc R
C14 C 0.23263(14) 0.6772(4) 0.80142(16) 0.0242(8) Uani 1 1 d .
C15 C 0.18482(15) 0.6161(4) 0.78802(17) 0.0303(9) Uani 1 1 d .
H15 H 0.1532 0.6311 0.8097 0.036 Uiso 1 1 calc R
C16 C 0.18833(15) 0.5263(4) 0.73699(17) 0.0303(9) Uani 1 1 d .
H16 H 0.1591 0.4761 0.7213 0.036 Uiso 1 1 calc R
C17 C 0.23822(15) 0.5214(4) 0.71377(17) 0.0238(8) Uani 1 1 d .
C18 C 0.30276(15) 0.3659(4) 0.65821(17) 0.0285(9) Uani 1 1 d .
H18 H 0.3295 0.3629 0.6875 0.034 Uiso 1 1 calc R
C19 C 0.22704(15) 0.4167(4) 0.61127(17) 0.0294(9) Uani 1 1 d .
H19 H 0.1933 0.4535 0.6013 0.035 Uiso 1 1 calc R
C20 C 0.25785(16) 0.3279(4) 0.57795(17) 0.0296(9) Uani 1 1 d .
H20 H 0.2481 0.2922 0.5405 0.035 Uiso 1 1 calc R
H5W1 H 0.3648(12) 0.823(4) 1.096(2) 0.050(14) Uiso 1 1 d D
H6W1 H 0.3684(17) 1.114(4) 0.9579(15) 0.040(14) Uiso 1 1 d D
H2W1 H 0.4620(14) 0.882(6) 0.204(2) 0.071(18) Uiso 1 1 d D
H1W1 H 0.446(2) 0.894(6) 0.2608(13) 0.08(2) Uiso 1 1 d D

loop_
_atom_site_aniso_label
_atom_site_aniso_U_11
_atom_site_aniso_U_22
_atom_site_aniso_U_33
_atom_site_aniso_U_23
_atom_site_aniso_U_13
_atom_site_aniso_U_12
Mn1 0.0164(3) 0.0199(3) 0.0213(3) -0.0016(2) 0.0018(2) -0.0024(2)
S1 0.0209(5) 0.0184(5) 0.0204(5) 0.0000(4) -0.0001(4) -0.0005(4)
S2 0.0197(5) 0.0196(5) 0.0221(5) 0.0010(4) 0.0002(4) -0.0014(4)
S3 0.0141(5) 0.0323(6) 0.0350(5) -0.0090(4) 0.0022(4) -0.0017(4)
O1 0.0192(13) 0.0193(13) 0.0219(13) 0.0028(10) 0.0009(10) 0.0007(10)
O2 0.0244(15) 0.0263(15) 0.0332(15) 0.0071(12) -0.0014(11) -0.0063(11)
O3 0.0400(17) 0.0234(14) 0.0212(13) -0.0022(11) 0.0015(11) -0.0060(12)
O4 0.0204(14) 0.0302(15) 0.0313(15) 0.0039(12) 0.0019(11) 0.0039(11)
O5W 0.0209(14) 0.0273(16) 0.0286(14) 0.0051(12) -0.0028(11) -0.0060(12)
O6W 0.0211(14) 0.0245(15) 0.0285(15) -0.0018(13) -0.0016(12) -0.0017(12)
O7W 0.0274(17) 0.058(2) 0.0330(18) -0.0040(16) -0.0018(14) 0.0016(15)
N1 0.0184(16) 0.0224(17) 0.0205(16) -0.0020(13) -0.0002(12) -0.0027(13)
N2 0.0173(16) 0.0193(16) 0.0197(15) -0.0017(12) -0.0023(12) -0.0018(12)
N3 0.0171(15) 0.0176(16) 0.0211(15) 0.0010(12) 0.0005(12) -0.0019(12)
N4 0.0186(16) 0.0228(17) 0.0196(16) -0.0007(13) -0.0013(12) -0.0026(13)
N5 0.0230(18) 0.035(2) 0.042(2) -0.0110(16) -0.0055(15) -0.0017(15)
N6 0.0125(15) 0.0267(17) 0.0276(16) -0.0068(14) -0.0014(13) 0.0007(13)
N7 0.0164(16) 0.0234(17) 0.0309(17) -0.0025(14) -0.0020(13) 0.0027(13)
N8 0.0242(18) 0.0338(19) 0.0324(18) -0.0065(15) -0.0007(14) 0.0047(15)
C1 0.0183(19) 0.0183(19) 0.025(2) -0.0015(15) -0.0014(15) -0.0015(15)
C2 0.023(2) 0.023(2) 0.0219(19) 0.0042(16) -0.0004(15) -0.0024(16)
C3 0.0164(18) 0.0220(19) 0.028(2) 0.0051(16) -0.0022(15) -0.0057(15)
C4 0.0142(17) 0.0223(19) 0.0171(17) 0.0001(15) 0.0005(14) -0.0018(14)
C5 0.022(2) 0.0193(19) 0.0238(19) 0.0027(15) 0.0008(15) -0.0013(15)
C6 0.0161(18) 0.0178(19) 0.0241(19) -0.0015(15) 0.0012(15) 0.0006(14)
C7 0.0125(17) 0.025(2) 0.0193(17) -0.0020(15) -0.0027(14) 0.0011(15)
C8 0.0187(19) 0.021(2) 0.0204(18) -0.0014(15) 0.0001(14) -0.0017(15)
C9 0.0203(19) 0.0173(19) 0.0278(19) 0.0033(16) 0.0012(15) 0.0004(15)
C10 0.022(2) 0.024(2) 0.0199(18) 0.0032(16) 0.0002(15) 0.0025(15)
C11 0.018(2) 0.048(3) 0.056(3) -0.023(2) -0.0078(19) 0.0063(19)
C12 0.023(2) 0.043(3) 0.037(2) -0.015(2) 0.0044(18) 0.0014(19)
C13 0.016(2) 0.056(3) 0.046(3) -0.022(2) -0.0035(18) 0.007(2)
C14 0.0188(19) 0.025(2) 0.029(2) -0.0016(16) -0.0024(16) 0.0029(16)
C15 0.0181(19) 0.037(2) 0.036(2) -0.0089(19) 0.0032(17) -0.0020(17)
C16 0.019(2) 0.035(2) 0.036(2) -0.0097(19) -0.0008(17) -0.0067(17)
C17 0.0180(19) 0.0186(19) 0.035(2) -0.0034(16) 0.0022(16) -0.0026(15)
C18 0.0172(19) 0.033(2) 0.035(2) -0.0057(18) -0.0036(16) 0.0043(17)
C19 0.020(2) 0.034(2) 0.035(2) -0.0026(18) -0.0084(17) 0.0064(18)
C20 0.027(2) 0.034(2) 0.029(2) -0.0089(18) -0.0054(17) 0.0057(18)

loop_
_atom_type_symbol
_atom_type_description
_atom_type_scat_dispersion_real
_atom_type_scat_dispersion_imag
_atom_type_scat_source
C C 0.0033 0.0016 'International Tables Vol C Tables 4.2.6.8 and 6.1.1.4'
H H 0.0000 0.0000 'International Tables Vol C Tables 4.2.6.8 and 6.1.1.4'
N N 0.0061 0.0033 'International Tables Vol C Tables 4.2.6.8 and 6.1.1.4'
O O 0.0106 0.0060 'International Tables Vol C Tables 4.2.6.8 and 6.1.1.4'
S S 0.1246 0.1234 'International Tables Vol C Tables 4.2.6.8 and 6.1.1.4'
Mn Mn 0.3368 0.7283 'International Tables Vol C Tables 4.2.6.8 and 6.1.1.4'

loop_
_geom_angle_atom_site_label_1
_geom_angle_atom_site_label_2
_geom_angle_atom_site_label_3
_geom_angle
_geom_angle_site_symmetry_1
_geom_angle_site_symmetry_3
O5W Mn1 O6W 94.51(10) . .
O5W Mn1 N1 90.55(11) . .
O6W Mn1 N1 89.75(10) . .
O5W Mn1 N4 89.10(10) . .
O6W Mn1 N4 87.08(10) . .
N1 Mn1 N4 176.77(11) . .
O5W Mn1 O1 171.67(9) . 5_677
O6W Mn1 O1 93.74(10) . 5_677
N1 Mn1 O1 90.65(10) . 5_677
N4 Mn1 O1 90.16(10) . 5_677
O5W Mn1 O1 94.55(9) . .
O6W Mn1 O1 170.59(10) . .
N1 Mn1 O1 92.72(10) . .
N4 Mn1 O1 90.51(10) . .
O1 Mn1 O1 77.16(9) 5_677 .
C4 S1 C7 89.54(17) . .
O2 S2 O4 111.58(15) . .
O2 S2 O3 110.04(15) . .
O4 S2 O3 110.36(16) . .
O2 S2 O1 108.40(14) . .
O4 S2 O1 108.35(14) . .
O3 S2 O1 108.01(14) . .
C17 S3 C14 89.60(18) . .
S2 O1 Mn1 131.35(14) . 5_677
S2 O1 Mn1 125.80(13) . .
Mn1 O1 Mn1 102.84(9) 5_677 .
Mn1 O5W H5W 109.5 . .
Mn1 O5W H5W1 129(3) . .
H5W O5W H5W1 100.3 . .
Mn1 O6W H6W 109.5 . .
Mn1 O6W H6W1 100(3) . .
H6W O6W H6W1 105.9 . .
H2W1 O7W H1W1 103(5) . .
C1 N1 C2 105.4(3) . .
C1 N1 Mn1 122.6(2) . .
C2 N1 Mn1 132.1(2) . .
C1 N2 C3 107.7(3) . .
C1 N2 C4 125.3(3) . .
C3 N2 C4 127.1(3) . .
C8 N3 C9 107.4(3) . .
C8 N3 C7 126.7(3) . 7_576
C9 N3 C7 125.9(3) . 7_576
C8 N4 C10 105.6(3) . .
C8 N4 Mn1 125.5(2) . .
C10 N4 Mn1 128.9(2) . .
C11 N5 C12 104.7(3) . .
C11 N6 C13 105.9(3) . .
C11 N6 C14 129.1(3) . .
C13 N6 C14 125.0(3) . .
C18 N7 C19 106.2(3) . .
C18 N7 C17 127.6(3) . .
C19 N7 C17 126.0(3) . .
C18 N8 C20 105.2(3) . .
N1 C1 N2 111.1(3) . .
N1 C1 H1 124.5 . .
N2 C1 H1 124.5 . .
C3 C2 N1 110.9(3) . .
C3 C2 H2 124.6 . .
N1 C2 H2 124.6 . .
C2 C3 N2 105.0(3) . .
C2 C3 H3 127.5 . .
N2 C3 H3 127.5 . .
C5 C4 N2 128.9(3) . .
C5 C4 S1 113.0(3) . .
N2 C4 S1 118.1(3) . .
C4 C5 C6 112.4(3) . .
C4 C5 H5 123.8 . .
C6 C5 H5 123.8 . .
C7 C6 C5 112.0(3) . .
C7 C6 H6 124.0 . .
C5 C6 H6 124.0 . .
C6 C7 N3 128.2(3) . 7_575
C6 C7 S1 113.1(3) . .
N3 C7 S1 118.6(3) 7_575 .
N4 C8 N3 111.1(3) . .
N4 C8 H8 124.5 . .
N3 C8 H8 124.5 . .
C10 C9 N3 105.7(3) . .
C10 C9 H9 127.1 . .
N3 C9 H9 127.1 . .
C9 C10 N4 110.2(3) . .
C9 C10 H10 124.9 . .
N4 C10 H10 124.9 . .
N5 C11 N6 112.8(4) . .
N5 C11 H11 123.6 . .
N6 C11 H11 123.6 . .
C13 C12 N5 110.1(4) . .
C13 C12 H12 125.0 . .
N5 C12 H12 125.0 . .
C12 C13 N6 106.6(4) . .
C12 C13 H13 126.7 . .
N6 C13 H13 126.7 . .
C15 C14 N6 126.9(3) . .
C15 C14 S3 112.7(3) . .
N6 C14 S3 120.4(3) . .
C14 C15 C16 112.1(3) . .
C14 C15 H15 123.9 . .
C16 C15 H15 123.9 . .
C17 C16 C15 112.7(3) . .
C17 C16 H16 123.6 . .
C15 C16 H16 123.6 . .
C16 C17 N7 127.8(3) . .
C16 C17 S3 112.8(3) . .
N7 C17 S3 119.4(3) . .
N8 C18 N7 112.2(3) . .
N8 C18 H18 123.9 . .
N7 C18 H18 123.9 . .
C20 C19 N7 105.8(3) . .
C20 C19 H19 127.1 . .
N7 C19 H19 127.1 . .
C19 C20 N8 110.7(3) . .
C19 C20 H20 124.7 . .
N8 C20 H20 124.7 . .

loop_
_geom_bond_atom_site_label_1
_geom_bond_atom_site_label_2
_geom_bond_distance
_geom_bond_site_symmetry_2
Mn1 O5W 2.163(3) .
Mn1 O6W 2.186(3) .
Mn1 N1 2.216(3) .
Mn1 N4 2.220(3) .
Mn1 O1 2.227(2) 5_677
Mn1 O1 2.256(2) .
S1 C4 1.732(3) .
S1 C7 1.737(3) .
S2 O2 1.461(3) .
S2 O4 1.462(3) .
S2 O3 1.474(3) .
S2 O1 1.513(2) .
S3 C17 1.732(4) .
S3 C14 1.734(4) .
O1 Mn1 2.227(2) 5_677
O5W H5W 0.8200 .
O5W H5W1 0.857(19) .
O6W H6W 0.8200 .
O6W H6W1 0.794(19) .
O7W H2W1 0.86(2) .
O7W H1W1 0.85(2) .
N1 C1 1.317(4) .
N1 C2 1.379(4) .
N2 C1 1.359(4) .
N2 C3 1.381(4) .
N2 C4 1.419(4) .
N3 C8 1.354(4) .
N3 C9 1.376(4) .
N3 C7 1.414(4) 7_576
N4 C8 1.318(4) .
N4 C10 1.379(5) .
N5 C11 1.307(5) .
N5 C12 1.362(5) .
N6 C11 1.339(5) .
N6 C13 1.362(5) .
N6 C14 1.415(4) .
N7 C18 1.359(5) .
N7 C19 1.388(4) .
N7 C17 1.417(4) .
N8 C18 1.310(5) .
N8 C20 1.377(5) .
C1 H1 0.9300 .
C2 C3 1.358(5) .
C2 H2 0.9300 .
C3 H3 0.9300 .
C4 C5 1.349(5) .
C5 C6 1.426(5) .
C5 H5 0.9300 .
C6 C7 1.348(5) .
C6 H6 0.9300 .
C7 N3 1.414(4) 7_575
C8 H8 0.9300 .
C9 C10 1.352(5) .
C9 H9 0.9300 .
C10 H10 0.9300 .
C11 H11 0.9300 .
C12 C13 1.348(5) .
C12 H12 0.9300 .
C13 H13 0.9300 .
C14 C15 1.347(5) .
C15 C16 1.417(5) .
C15 H15 0.9300 .
C16 C17 1.338(5) .
C16 H16 0.9300 .
C18 H18 0.9300 .
C19 C20 1.351(5) .
C19 H19 0.9300 .
C20 H20 0.9300 .

loop_
_geom_torsion_atom_site_label_1
_geom_torsion_atom_site_label_2
_geom_torsion_atom_site_label_3
_geom_torsion_atom_site_label_4
_geom_torsion
_geom_torsion_site_symmetry_1
_geom_torsion_site_symmetry_4
O2 S2 O1 Mn1 -144.32(18) . 5_677
O4 S2 O1 Mn1 -23.1(2) . 5_677
O3 S2 O1 Mn1 96.5(2) . 5_677
O2 S2 O1 Mn1 37.2(2) . .
O4 S2 O1 Mn1 158.43(16) . .
O3 S2 O1 Mn1 -82.01(19) . .
O5W Mn1 O1 S2 -0.35(18) . .
O6W Mn1 O1 S2 163.8(5) . .
N1 Mn1 O1 S2 -91.12(17) . .
N4 Mn1 O1 S2 88.79(17) . .
O1 Mn1 O1 S2 178.8(2) 5_677 .
O5W Mn1 O1 Mn1 -179.18(10) . 5_677
O6W Mn1 O1 Mn1 -15.0(6) . 5_677
N1 Mn1 O1 Mn1 90.04(11) . 5_677
N4 Mn1 O1 Mn1 -90.05(11) . 5_677
O1 Mn1 O1 Mn1 0.0 5_677 5_677
O5W Mn1 N1 C1 166.8(3) . .
O6W Mn1 N1 C1 72.3(3) . .
N4 Mn1 N1 C1 83.0(19) . .
O1 Mn1 N1 C1 -21.5(3) 5_677 .
O1 Mn1 N1 C1 -98.7(3) . .
O5W Mn1 N1 C2 -12.4(3) . .
O6W Mn1 N1 C2 -106.9(3) . .
N4 Mn1 N1 C2 -96.2(19) . .
O1 Mn1 N1 C2 159.3(3) 5_677 .
O1 Mn1 N1 C2 82.2(3) . .
O5W Mn1 N4 C8 15.5(3) . .
O6W Mn1 N4 C8 110.1(3) . .
N1 Mn1 N4 C8 99.3(19) . .
O1 Mn1 N4 C8 -156.2(3) 5_677 .
O1 Mn1 N4 C8 -79.0(3) . .
O5W Mn1 N4 C10 -167.0(3) . .
O6W Mn1 N4 C10 -72.4(3) . .
N1 Mn1 N4 C10 -83.2(19) . .
O1 Mn1 N4 C10 21.3(3) 5_677 .
O1 Mn1 N4 C10 98.4(3) . .
C2 N1 C1 N2 -0.1(4) . .
Mn1 N1 C1 N2 -179.4(2) . .
C3 N2 C1 N1 -0.7(4) . .
C4 N2 C1 N1 178.9(3) . .
C1 N1 C2 C3 0.9(4) . .
Mn1 N1 C2 C3 -179.9(2) . .
N1 C2 C3 N2 -1.3(4) . .
C1 N2 C3 C2 1.2(4) . .
C4 N2 C3 C2 -178.4(3) . .
C1 N2 C4 C5 165.4(4) . .
C3 N2 C4 C5 -15.1(6) . .
C1 N2 C4 S1 -14.4(4) . .
C3 N2 C4 S1 165.1(3) . .
C7 S1 C4 C5 0.1(3) . .
C7 S1 C4 N2 -180.0(3) . .
N2 C4 C5 C6 179.8(3) . .
S1 C4 C5 C6 -0.3(4) . .
C4 C5 C6 C7 0.4(4) . .
C5 C6 C7 N3 177.5(3) . 7_575
C5 C6 C7 S1 -0.3(4) . .
C4 S1 C7 C6 0.1(3) . .
C4 S1 C7 N3 -177.9(3) . 7_575
C10 N4 C8 N3 0.2(4) . .
Mn1 N4 C8 N3 178.1(2) . .
C9 N3 C8 N4 -0.6(4) . .
C7 N3 C8 N4 179.6(3) 7_576 .
C8 N3 C9 C10 0.7(4) . .
C7 N3 C9 C10 -179.4(3) 7_576 .
N3 C9 C10 N4 -0.7(4) . .
C8 N4 C10 C9 0.3(4) . .
Mn1 N4 C10 C9 -177.6(2) . .
C12 N5 C11 N6 0.4(5) . .
C13 N6 C11 N5 -0.1(5) . .
C14 N6 C11 N5 -178.4(3) . .
C11 N5 C12 C13 -0.5(5) . .
N5 C12 C13 N6 0.4(5) . .
C11 N6 C13 C12 -0.2(5) . .
C14 N6 C13 C12 178.2(3) . .
C11 N6 C14 C15 156.1(4) . .
C13 N6 C14 C15 -21.9(6) . .
C11 N6 C14 S3 -24.1(5) . .
C13 N6 C14 S3 157.9(3) . .
C17 S3 C14 C15 -1.5(3) . .
C17 S3 C14 N6 178.7(3) . .
N6 C14 C15 C16 -179.3(3) . .
S3 C14 C15 C16 0.9(4) . .
C14 C15 C16 C17 0.4(5) . .
C15 C16 C17 N7 179.3(4) . .
C15 C16 C17 S3 -1.6(5) . .
C18 N7 C17 C16 -137.1(4) . .
C19 N7 C17 C16 37.2(6) . .
C18 N7 C17 S3 43.8(5) . .
C19 N7 C17 S3 -141.9(3) . .
C14 S3 C17 C16 1.7(3) . .
C14 S3 C17 N7 -179.0(3) . .
C20 N8 C18 N7 -1.3(4) . .
C19 N7 C18 N8 0.9(4) . .
C17 N7 C18 N8 176.2(3) . .
C18 N7 C19 C20 -0.1(4) . .
C17 N7 C19 C20 -175.4(3) . .
N7 C19 C20 N8 -0.7(5) . .
C18 N8 C20 C19 1.3(5) . .
